data_2019429
loop_
_publ_author_name
'Makongo, Julien P. A.'
'Bobev, Svilen'

_publ_section_title
;
 The series <i>RE</i>~5~Li~2~Sn~7~ (<i>RE</i> = Ce, Pr, Nd, Sm) revisited:
 crystal structure of <i>RE</i>~5~Li~2{-~<i>x</i>}Sn~7+<i>x~</i> [0
 {\/leq} <i>x</i> {\/leq} 0.03(1)]
;
_journal_coeditor_code KU3114
_journal_issue 1
_journal_name_full 'Acta Crystallographica Section C'
_journal_page_first 2
_journal_page_last 6
_journal_paper_doi 10.1107/S2053229613029604
_journal_volume 70
_journal_year 2014
_chemical_formula_iupac 'Pr5 Li1.98 Sn7.02'
_chemical_formula_moiety 'Pr5 Li1.98 Sn7.02'
_chemical_formula_sum 'Li1.98 Pr5 Sn7.02'
_chemical_formula_weight 1552.05
_chemical_name_systematic
;
Pentapreseodymium dilithium heptastannide
;
_space_group_IT_number 19
_symmetry_cell_setting orthorhombic
_symmetry_space_group_name_Hall 'P 2ac 2ab'
_symmetry_space_group_name_H-M 'P 21 21 21'
_atom_sites_solution_primary direct
_atom_sites_solution_secondary difmap
_audit_creation_method SHELXL-97
_cell_angle_alpha 90.00
_cell_angle_beta 90.00
_cell_angle_gamma 90.00
_cell_formula_units_Z 4
_cell_length_a 6.2415(17)
_cell_length_b 13.758(4)
_cell_length_c 17.379(5)
_cell_measurement_reflns_used 954
_cell_measurement_temperature 200(2)
_cell_measurement_theta_max 27.96
_cell_measurement_theta_min 1.89
_cell_volume 1492.3(7)
_computing_cell_refinement 'SMART (Bruker, 2002)'
_computing_data_collection 'SMART (Bruker, 2002)'
_computing_data_reduction 'SAINT (Bruker, 2002)'
_computing_molecular_graphics 'DIAMOND (Brandenburg, 2006)'
_computing_publication_material 'SHELXTL (Sheldrick, 2008)'
_computing_structure_refinement 'SHELXL97 (Sheldrick, 2008)'
_computing_structure_solution 'SIR92 (Altomare <i>et al.</i>, 1999)'
_diffrn_ambient_temperature 200(2)
_diffrn_measured_fraction_theta_full 0.998
_diffrn_measured_fraction_theta_max 0.998
_diffrn_measurement_device_type 'Bruker SMART APEX CCD'
_diffrn_measurement_method \w
_diffrn_radiation_monochromator graphite
_diffrn_radiation_source 'fine-focus sealed tube'
_diffrn_radiation_type MoK\a
_diffrn_radiation_wavelength 0.71073
_diffrn_reflns_av_R_equivalents 0.0309
_diffrn_reflns_av_sigmaI/netI 0.0248
_diffrn_reflns_limit_h_max 8
_diffrn_reflns_limit_h_min -8
_diffrn_reflns_limit_k_max 17
_diffrn_reflns_limit_k_min -17
_diffrn_reflns_limit_l_max 22
_diffrn_reflns_limit_l_min -22
_diffrn_reflns_number 14414
_diffrn_reflns_theta_full 27.50
_diffrn_reflns_theta_max 27.50
_diffrn_reflns_theta_min 1.89
_exptl_absorpt_coefficient_mu 27.454
_exptl_absorpt_correction_T_max 0.4931
_exptl_absorpt_correction_T_min 0.2897
_exptl_absorpt_correction_type multi-scan
_exptl_absorpt_process_details '(SADABS; Sheldrick, 2008)'
_exptl_crystal_colour silver
_exptl_crystal_density_diffrn 6.908
_exptl_crystal_density_method 'not measured'
_exptl_crystal_description block
_exptl_crystal_F_000 2609
_exptl_crystal_size_max 0.06
_exptl_crystal_size_mid 0.04
_exptl_crystal_size_min 0.03
_refine_diff_density_max 1.777
_refine_diff_density_min -1.228
_refine_ls_abs_structure_details 'Flack (1983), 1433 Friedel pairs'
_refine_ls_abs_structure_Flack 0.0(2)
_refine_ls_extinction_coef 0.00082(3)
_refine_ls_extinction_expression Fc^*^=kFc[1+0.001xFc^2^\l^3^/sin(2\q)]^-1/4^
_refine_ls_extinction_method 'SHELXL97 (Sheldrick, 2008)'
_refine_ls_goodness_of_fit_ref 1.096
_refine_ls_matrix_type full
_refine_ls_number_parameters 119
_refine_ls_number_reflns 3416
_refine_ls_number_restraints 0
_refine_ls_restrained_S_all 1.096
_refine_ls_R_factor_all 0.0200
_refine_ls_R_factor_gt 0.0194
_refine_ls_shift/su_max 0.001
_refine_ls_shift/su_mean 0.000
_refine_ls_structure_factor_coef Fsqd
_refine_ls_weighting_details 'calc w=1/[\s^2^(Fo^2^)+(0.0221P)^2^+1.3403P] where P=(Fo^2^+2Fc^2^)/3'
_refine_ls_weighting_scheme calc
_refine_ls_wR_factor_gt 0.0450
_refine_ls_wR_factor_ref 0.0453
_reflns_number_gt 3363
_reflns_number_total 3416
_reflns_threshold_expression I>2sigma(I)
_cod_data_source_file ku3114sup1.cif
_cod_data_source_block Pr5Li2Sn7
_cod_original_cell_volume 1492.4(7)
_cod_database_code 2019429

loop_
_symmetry_equiv_pos_as_xyz
'x, y, z'
'-x+1/2, -y, z+1/2'
'-x, y+1/2, -z+1/2'
'x+1/2, -y+1/2, -z'

loop_
_atom_site_type_symbol
_atom_site_label
_atom_site_fract_x
_atom_site_fract_y
_atom_site_fract_z
_atom_site_U_iso_or_equiv
_atom_site_adp_type
_atom_site_calc_flag
_atom_site_refinement_flags
_atom_site_occupancy
_atom_site_symmetry_multiplicity
Pr Pr1 0.14373(7) 0.49794(3) 0.26307(2) 0.01099(8) Uani d . 1 1
Pr Pr2 0.35937(7) 0.18068(3) 0.54079(2) 0.01054(8) Uani d . 1 1
Pr Pr3 0.36378(8) 0.17664(3) 0.21702(2) 0.01128(9) Uani d . 1 1
Pr Pr4 0.63882(7) 0.00150(3) 0.01797(2) 0.01081(9) Uani d . 1 1
Pr Pr5 0.64706(6) 0.42414(2) 0.12280(2) 0.01091(8) Uani d . 1 1
Sn Sn1 0.09603(7) 0.12157(3) 0.37880(3) 0.01094(10) Uani d . 1 1
Sn Sn2 0.13580(8) 0.34780(3) 0.12217(3) 0.01184(9) Uani d . 1 1
Sn Sn3 0.13685(9) 0.06169(3) 0.06624(3) 0.01209(10) Uani d . 1 1
Sn Sn4 0.14949(9) 0.05681(3) 0.68820(3) 0.01243(10) Uani d . 1 1
Sn Sn5 0.19588(8) 0.69011(3) 0.37201(3) 0.01323(10) Uani d . 1 1
Sn Sn6 0.32977(8) 0.31207(3) 0.37820(3) 0.01254(10) Uani d . 1 1
Sn Sn7 0.61324(7) 0.12688(3) 0.37885(3) 0.01076(10) Uani d . 1 1
Li Li1 0.1180(15) 0.7680(6) 0.2305(5) 0.015 Uiso d P 0.9796(14) 1
Sn Sn 0.1180(15) 0.7680(6) 0.2305(5) 0.015 Uiso d P 0.0204(14) 1
Li Li2 0.416(2) 0.2294(9) 0.0190(7) 0.014(3) Uiso d . 1 1

loop_
_atom_site_aniso_label
_atom_site_aniso_U_11
_atom_site_aniso_U_22
_atom_site_aniso_U_33
_atom_site_aniso_U_12
_atom_site_aniso_U_13
_atom_site_aniso_U_23
Pr1 0.01152(19) 0.01052(17) 0.01093(17) 0.00000(19) -0.00060(16) -0.00046(13)
Pr2 0.0123(2) 0.00971(17) 0.00957(16) 0.00021(18) 0.00017(16) 0.00026(13)
Pr3 0.0127(2) 0.01104(18) 0.01008(17) 0.00007(19) -0.00031(16) 0.00041(13)
Pr4 0.0120(2) 0.01024(17) 0.01024(17) 0.00025(19) -0.00050(16) 0.00037(13)
Pr5 0.01230(18) 0.00985(16) 0.01059(16) 0.00013(14) 0.0000(2) -0.00005(14)
Sn1 0.0121(2) 0.0100(2) 0.0107(2) -0.00041(17) -0.0003(2) -0.0003(2)
Sn2 0.0135(2) 0.0107(2) 0.0113(2) -0.00018(18) -0.0003(3) 0.00029(17)
Sn3 0.0124(2) 0.0129(2) 0.0110(2) 0.0001(2) 0.0004(2) -0.00068(17)
Sn4 0.0137(3) 0.0128(2) 0.0108(2) 0.0004(2) -0.0005(2) 0.00169(16)
Sn5 0.0166(3) 0.0100(2) 0.0131(2) -0.00004(17) 0.0022(2) 0.00021(19)
Sn6 0.0160(2) 0.0099(2) 0.0117(2) -0.00112(17) 0.0012(2) -0.00027(18)
Sn7 0.0120(2) 0.0105(2) 0.0098(2) -0.00034(17) -0.0003(2) -0.00042(19)

loop_
_atom_type_symbol
_atom_type_description
_atom_type_scat_dispersion_real
_atom_type_scat_dispersion_imag
_atom_type_scat_source
Li Li -0.0003 0.0001 'International Tables Vol C Tables 4.2.6.8 and 6.1.1.4'
Sn Sn -0.6537 1.4246 'International Tables Vol C Tables 4.2.6.8 and 6.1.1.4'
Pr Pr -0.2180 2.8214 'International Tables Vol C Tables 4.2.6.8 and 6.1.1.4'

loop_
_geom_angle_atom_site_label_1
_geom_angle_atom_site_label_2
_geom_angle_atom_site_label_3
_geom_angle_site_symmetry_1
_geom_angle_site_symmetry_3
_geom_angle
Sn2 Pr1 Sn5 . . 164.989(18)
Sn2 Pr1 Sn4 . 4_456 91.989(17)
Sn5 Pr1 Sn4 . 4_456 97.446(17)
Sn2 Pr1 Sn1 . 3 75.99(2)
Sn5 Pr1 Sn1 . 3 93.45(2)
Sn4 Pr1 Sn1 4_456 3 83.50(2)
Sn2 Pr1 Sn4 . 4_556 93.598(18)
Sn5 Pr1 Sn4 . 4_556 86.654(17)
Sn4 Pr1 Sn4 4_456 4_556 140.07(2)
Sn1 Pr1 Sn4 3 4_556 136.110(17)
Sn2 Pr1 Sn7 . 3_655 77.80(2)
Sn5 Pr1 Sn7 . 3_655 87.35(2)
Sn4 Pr1 Sn7 4_456 3_655 136.572(17)
Sn1 Pr1 Sn7 3 3_655 53.090(19)
Sn4 Pr1 Sn7 4_556 3_655 83.13(2)
Sn2 Pr1 Sn6 . . 88.31(2)
Sn5 Pr1 Sn6 . . 103.31(3)
Sn4 Pr1 Sn6 4_456 . 89.803(19)
Sn1 Pr1 Sn6 3 . 162.645(17)
Sn4 Pr1 Sn6 4_556 . 50.950(13)
Sn7 Pr1 Sn6 3_655 . 131.18(2)
Sn2 Pr1 Sn . 3_545 56.23(13)
Sn5 Pr1 Sn . 3_545 138.25(14)
Sn4 Pr1 Sn 4_456 3_545 50.05(15)
Sn1 Pr1 Sn 3 3_545 105.61(14)
Sn4 Pr1 Sn 4_556 3_545 102.97(15)
Sn7 Pr1 Sn 3_655 3_545 133.75(13)
Sn6 Pr1 Sn . 3_545 58.52(14)
Sn2 Pr1 Li1 . 3_545 56.23(13)
Sn5 Pr1 Li1 . 3_545 138.25(14)
Sn4 Pr1 Li1 4_456 3_545 50.05(15)
Sn1 Pr1 Li1 3 3_545 105.61(14)
Sn4 Pr1 Li1 4_556 3_545 102.97(15)
Sn7 Pr1 Li1 3_655 3_545 133.75(13)
Sn6 Pr1 Li1 . 3_545 58.52(14)
Sn Pr1 Li1 3_545 3_545 0.0(4)
Sn2 Pr1 Sn3 . 3 142.11(2)
Sn5 Pr1 Sn3 . 3 50.655(16)
Sn4 Pr1 Sn3 4_456 3 51.613(14)
Sn1 Pr1 Sn3 3 3 105.60(2)
Sn4 Pr1 Sn3 4_556 3 107.96(2)
Sn7 Pr1 Sn3 3_655 3 134.21(2)
Sn6 Pr1 Sn3 . 3 82.22(2)
Sn Pr1 Sn3 3_545 3 88.11(14)
Li1 Pr1 Sn3 3_545 3 88.11(14)
Sn2 Pr1 Li1 . . 121.42(12)
Sn5 Pr1 Li1 . . 44.95(12)
Sn4 Pr1 Li1 4_456 . 103.01(14)
Sn1 Pr1 Li1 3 . 50.84(13)
Sn4 Pr1 Li1 4_556 . 107.45(14)
Sn7 Pr1 Li1 3_655 . 52.70(13)
Sn6 Pr1 Li1 . . 146.51(13)
Sn Pr1 Li1 3_545 . 149.57(5)
Li1 Pr1 Li1 3_545 . 149.57(5)
Sn3 Pr1 Li1 3 . 81.99(13)
Sn2 Pr1 Pr3 . 3_655 118.693(18)
Sn5 Pr1 Pr3 . 3_655 50.833(15)
Sn4 Pr1 Pr3 4_456 3_655 148.237(17)
Sn1 Pr1 Pr3 3 3_655 95.513(19)
Sn4 Pr1 Pr3 4_556 3_655 52.082(19)
Sn7 Pr1 Pr3 3_655 3_655 52.487(16)
Sn6 Pr1 Pr3 . 3_655 98.55(2)
Sn Pr1 Pr3 3_545 3_655 155.05(15)
Li1 Pr1 Pr3 3_545 3_655 155.05(15)
Sn3 Pr1 Pr3 3 3_655 99.013(18)
Li1 Pr1 Pr3 . 3_655 55.37(14)
Sn6 Pr2 Sn7 4_556 . 86.73(2)
Sn6 Pr2 Sn4 4_556 . 92.16(2)
Sn7 Pr2 Sn4 . . 136.39(2)
Sn6 Pr2 Sn3 4_556 2 88.119(16)
Sn7 Pr2 Sn3 . 2 83.503(15)
Sn4 Pr2 Sn3 . 2 52.902(14)
Sn6 Pr2 Sn7 4_556 4_456 102.009(19)
Sn7 Pr2 Sn7 . 4_456 138.304(13)
Sn4 Pr2 Sn7 . 4_456 84.51(2)
Sn3 Pr2 Sn7 2 4_456 136.78(2)
Sn6 Pr2 Sn6 4_556 . 113.363(19)
Sn7 Pr2 Sn6 . . 55.398(19)
Sn4 Pr2 Sn6 . . 153.77(2)
Sn3 Pr2 Sn6 2 . 130.119(16)
Sn7 Pr2 Sn6 4_456 . 84.29(2)
Sn6 Pr2 Sn1 4_556 . 144.136(18)
Sn7 Pr2 Sn1 . . 57.87(2)
Sn4 Pr2 Sn1 . . 109.08(2)
Sn3 Pr2 Sn1 2 . 82.742(16)
Sn7 Pr2 Sn1 4_456 . 108.35(2)
Sn6 Pr2 Sn1 . . 53.029(19)
Sn6 Pr2 Sn1 4_556 4_556 53.541(15)
Sn7 Pr2 Sn1 . 4_556 108.69(2)
Sn4 Pr2 Sn1 . 4_556 105.27(2)
Sn3 Pr2 Sn1 2 4_556 137.47(2)
Sn7 Pr2 Sn1 4_456 4_556 52.948(19)
Sn6 Pr2 Sn1 . 4_556 86.50(2)
Sn1 Pr2 Sn1 . 4_556 138.708(13)
Sn6 Pr2 Sn 4_556 2_565 62.21(16)
Sn7 Pr2 Sn . 2_565 148.93(16)
Sn4 Pr2 Sn . 2_565 51.28(15)
Sn3 Pr2 Sn 2 2_565 94.50(14)
Sn7 Pr2 Sn 4_456 2_565 56.57(15)
Sn6 Pr2 Sn . 2_565 135.36(14)
Sn1 Pr2 Sn . 2_565 152.84(16)
Sn1 Pr2 Sn 4_556 2_565 54.02(15)
Sn6 Pr2 Li1 4_556 2_565 62.21(16)
Sn7 Pr2 Li1 . 2_565 148.93(16)
Sn4 Pr2 Li1 . 2_565 51.28(15)
Sn3 Pr2 Li1 2 2_565 94.50(14)
Sn7 Pr2 Li1 4_456 2_565 56.57(15)
Sn6 Pr2 Li1 . 2_565 135.36(14)
Sn1 Pr2 Li1 . 2_565 152.84(16)
Sn1 Pr2 Li1 4_556 2_565 54.02(15)
Sn Pr2 Li1 2_565 2_565 0.0(3)
Sn6 Pr2 Sn6 4_556 4_456 131.21(2)
Sn7 Pr2 Sn6 . 4_456 141.139(17)
Sn4 Pr2 Sn6 . 4_456 49.746(15)
Sn3 Pr2 Sn6 2 4_456 88.994(15)
Sn7 Pr2 Sn6 4_456 4_456 52.822(14)
Sn6 Pr2 Sn6 . 4_456 105.31(2)
Sn1 Pr2 Sn6 . 4_456 83.40(2)
Sn1 Pr2 Sn6 4_556 4_456 102.510(18)
Sn Pr2 Sn6 2_565 4_456 69.51(16)
Li1 Pr2 Sn6 2_565 4_456 69.51(16)
Sn6 Pr2 Pr2 4_556 4_556 54.852(18)
Sn7 Pr2 Pr2 . 4_556 54.633(15)
Sn4 Pr2 Pr2 . 4_556 146.757(17)
Sn3 Pr2 Pr2 2 4_556 121.597(18)
Sn7 Pr2 Pr2 4_456 4_556 97.51(2)
Sn6 Pr2 Pr2 . 4_556 58.538(17)
Sn1 Pr2 Pr2 . 4_556 101.77(2)
Sn1 Pr2 Pr2 4_556 4_556 54.073(16)
Sn Pr2 Pr2 2_565 4_556 102.61(16)
Li1 Pr2 Pr2 2_565 4_556 102.61(16)
Sn6 Pr2 Pr2 4_456 4_556 149.290(19)
Sn5 Pr3 Sn2 3_645 . 95.23(2)
Sn5 Pr3 Sn4 3_645 2_554 90.265(17)
Sn2 Pr3 Sn4 . 2_554 129.40(2)
Sn5 Pr3 Sn7 3_645 . 91.10(2)
Sn2 Pr3 Sn7 . . 143.406(17)
Sn4 Pr3 Sn7 2_554 . 86.452(16)
Sn5 Pr3 Sn1 3_645 . 148.909(18)
Sn2 Pr3 Sn1 . . 112.04(2)
Sn4 Pr3 Sn1 2_554 . 83.883(16)
Sn7 Pr3 Sn1 . . 58.14(2)
Sn5 Pr3 Sn6 3_645 . 115.42(2)
Sn2 Pr3 Sn6 . . 89.62(2)
Sn4 Pr3 Sn6 2_554 . 132.251(17)
Sn7 Pr3 Sn6 . . 55.523(19)
Sn1 Pr3 Sn6 . . 52.952(18)
Sn5 Pr3 Sn3 3_645 . 90.71(2)
Sn2 Pr3 Sn3 . . 76.03(2)
Sn4 Pr3 Sn3 2_554 . 53.588(14)
Sn7 Pr3 Sn3 . . 140.01(2)
Sn1 Pr3 Sn3 . . 109.62(2)
Sn6 Pr3 Sn3 . . 151.45(2)
Sn5 Pr3 Sn 3_645 3_545 152.01(14)
Sn2 Pr3 Sn . 3_545 58.09(14)
Sn4 Pr3 Sn 2_554 3_545 112.70(14)
Sn7 Pr3 Sn . 3_545 105.54(14)
Sn1 Pr3 Sn . 3_545 54.27(14)
Sn6 Pr3 Sn . 3_545 60.98(14)
Sn3 Pr3 Sn . 3_545 90.59(14)
Sn5 Pr3 Li1 3_645 3_545 152.01(14)
Sn2 Pr3 Li1 . 3_545 58.09(14)
Sn4 Pr3 Li1 2_554 3_545 112.70(14)
Sn7 Pr3 Li1 . 3_545 105.54(14)
Sn1 Pr3 Li1 . 3_545 54.27(14)
Sn6 Pr3 Li1 . 3_545 60.98(14)
Sn3 Pr3 Li1 . 3_545 90.59(14)
Sn Pr3 Li1 3_545 3_545 0.0(3)
Sn5 Pr3 Li2 3_645 . 55.3(2)
Sn2 Pr3 Li2 . . 52.3(2)
Sn4 Pr3 Li2 2_554 . 93.2(2)
Sn7 Pr3 Li2 . . 146.4(2)
Sn1 Pr3 Li2 . . 155.2(2)
Sn6 Pr3 Li2 . . 134.6(2)
Sn3 Pr3 Li2 . . 51.5(2)
Sn Pr3 Li2 3_545 . 105.5(3)
Li1 Pr3 Li2 3_545 . 105.5(3)
Sn5 Pr3 Sn 3_645 3_645 47.13(13)
Sn2 Pr3 Sn . 3_645 105.85(13)
Sn4 Pr3 Sn 2_554 3_645 114.09(14)
Sn7 Pr3 Sn . 3_645 55.15(13)
Sn1 Pr3 Sn . 3_645 108.37(13)
Sn6 Pr3 Sn . 3_645 69.63(14)
Sn3 Pr3 Sn . 3_645 137.76(13)
Sn Pr3 Sn 3_545 3_645 127.0(2)
Li1 Pr3 Sn 3_545 3_645 127.0(2)
Li2 Pr3 Sn . 3_645 95.3(3)
Sn5 Pr3 Li1 3_645 3_645 47.13(13)
Sn2 Pr3 Li1 . 3_645 105.85(13)
Sn4 Pr3 Li1 2_554 3_645 114.09(14)
Sn7 Pr3 Li1 . 3_645 55.15(13)
Sn1 Pr3 Li1 . 3_645 108.37(13)
Sn6 Pr3 Li1 . 3_645 69.63(14)
Sn3 Pr3 Li1 . 3_645 137.76(13)
Sn Pr3 Li1 3_545 3_645 127.0(2)
Li1 Pr3 Li1 3_545 3_645 127.0(2)
Li2 Pr3 Li1 . 3_645 95.3(3)
Sn Pr3 Li1 3_645 3_645 0.0(4)
Sn6 Pr4 Sn2 3_645 4 164.775(17)
Sn6 Pr4 Sn1 3_645 2_554 91.30(2)
Sn2 Pr4 Sn1 4 2_554 76.80(2)
Sn6 Pr4 Sn3 3_645 1_655 90.190(17)
Sn2 Pr4 Sn3 4 1_655 92.073(17)
Sn1 Pr4 Sn3 2_554 1_655 136.794(18)
Sn6 Pr4 Sn3 3_645 . 96.801(17)
Sn2 Pr4 Sn3 4 . 91.429(17)
Sn1 Pr4 Sn3 2_554 . 83.96(2)
Sn3 Pr4 Sn3 1_655 . 138.61(2)
Sn6 Pr4 Sn7 3_645 2_654 87.09(2)
Sn2 Pr4 Sn7 4 2_654 78.24(2)
Sn1 Pr4 Sn7 2_554 2_654 53.747(19)
Sn3 Pr4 Sn7 1_655 2_654 83.24(2)
Sn3 Pr4 Sn7 . 2_654 137.659(17)
Sn6 Pr4 Sn5 3_645 3_645 106.82(2)
Sn2 Pr4 Sn5 4 3_645 86.27(2)
Sn1 Pr4 Sn5 2_554 3_645 160.729(17)
Sn3 Pr4 Sn5 1_655 3_645 51.786(13)
Sn3 Pr4 Sn5 . 3_645 87.367(19)
Sn7 Pr4 Sn5 2_654 3_645 131.84(2)
Sn6 Pr4 Li2 3_645 . 140.5(2)
Sn2 Pr4 Li2 4 . 53.79(19)
Sn1 Pr4 Li2 2_554 . 107.0(2)
Sn3 Pr4 Li2 1_655 . 98.7(2)
Sn3 Pr4 Li2 . . 52.6(2)
Sn7 Pr4 Li2 2_654 . 132.00(19)
Sn5 Pr4 Li2 3_645 . 54.6(2)
Sn6 Pr4 Sn4 3_645 2_554 51.183(15)
Sn2 Pr4 Sn4 4 2_554 140.99(2)
Sn1 Pr4 Sn4 2_554 2_554 105.64(2)
Sn3 Pr4 Sn4 1_655 2_554 108.64(2)
Sn3 Pr4 Sn4 . 2_554 51.202(14)
Sn7 Pr4 Sn4 2_654 2_554 135.34(2)
Sn5 Pr4 Sn4 3_645 2_554 81.79(2)
Li2 Pr4 Sn4 . 2_554 89.8(2)
Sn6 Pr4 Pr2 3_645 2_554 58.613(17)
Sn2 Pr4 Pr2 4 2_554 118.394(18)
Sn1 Pr4 Pr2 2_554 2_554 53.644(16)
Sn3 Pr4 Pr2 1_655 2_554 148.761(17)
Sn3 Pr4 Pr2 . 2_554 53.461(19)
Sn7 Pr4 Pr2 2_654 2_554 95.70(2)
Sn5 Pr4 Pr2 3_645 2_554 131.237(17)
Li2 Pr4 Pr2 . 2_554 104.8(2)
Sn4 Pr4 Pr2 2_554 2_554 52.016(13)
Sn6 Pr4 Pr2 3_645 2_654 52.112(15)
Sn2 Pr4 Pr2 4 2_654 118.852(18)
Sn1 Pr4 Pr2 2_554 2_654 95.641(19)
Sn3 Pr4 Pr2 1_655 2_654 53.38(2)
Sn3 Pr4 Pr2 . 2_654 148.913(17)
Sn7 Pr4 Pr2 2_654 2_654 52.267(16)
Sn5 Pr4 Pr2 3_645 2_654 100.62(2)
Li2 Pr4 Pr2 . 2_654 152.0(2)
Sn4 Pr4 Pr2 2_554 2_654 99.853(18)
Pr2 Pr4 Pr2 2_554 2_654 101.77(2)
Sn6 Pr4 Pr1 3_645 3_645 55.544(15)
Sn2 Pr4 Pr1 4 3_645 136.632(18)
Sn1 Pr4 Pr1 2_554 3_645 146.532(17)
Sn3 Pr4 Pr1 1_655 3_645 56.720(11)
Sn3 Pr4 Pr1 . 3_645 94.669(18)
Sn7 Pr4 Pr1 2_654 3_645 121.00(2)
Sn5 Pr4 Pr1 3_645 3_645 51.303(15)
Li2 Pr4 Pr1 . 3_645 98.2(2)
Sn4 Pr4 Pr1 2_554 3_645 51.93(2)
Pr2 Pr4 Pr1 2_554 3_645 99.183(13)
Pr2 Pr4 Pr1 2_654 3_645 68.825(10)
Sn1 Pr5 Sn2 3_655 1_655 78.44(2)
Sn1 Pr5 Sn7 3_655 3_655 60.77(2)
Sn2 Pr5 Sn7 1_655 3_655 139.213(16)
Sn1 Pr5 Sn3 3_655 4 87.135(16)
Sn2 Pr5 Sn3 1_655 4 91.961(16)
Sn7 Pr5 Sn3 3_655 4 85.998(15)
Sn1 Pr5 Sn4 3_655 4_556 86.443(16)
Sn2 Pr5 Sn4 1_655 4_556 91.428(16)
Sn7 Pr5 Sn4 3_655 4_556 86.699(15)
Sn3 Pr5 Sn4 4 4_556 171.996(16)
Sn1 Pr5 Sn2 3_655 . 138.767(16)
Sn2 Pr5 Sn2 1_655 . 142.78(2)
Sn7 Pr5 Sn2 3_655 . 78.00(2)
Sn3 Pr5 Sn2 4 . 89.822(15)
Sn4 Pr5 Sn2 4_556 . 91.861(16)
Sn1 Pr5 Sn5 3_655 3_645 132.51(2)
Sn2 Pr5 Sn5 1_655 3_645 54.090(12)
Sn7 Pr5 Sn5 3_655 3_645 166.676(18)
Sn3 Pr5 Sn5 4 3_645 95.109(15)
Sn4 Pr5 Sn5 4_556 3_645 92.753(15)
Sn2 Pr5 Sn5 . 3_645 88.720(19)
Sn1 Pr5 Li2 3_655 . 148.77(19)
Sn2 Pr5 Li2 1_655 . 97.9(2)
Sn7 Pr5 Li2 3_655 . 116.4(2)
Sn3 Pr5 Li2 4 . 61.85(19)
Sn4 Pr5 Li2 4_556 . 124.77(19)
Sn2 Pr5 Li2 . . 51.2(2)
Sn5 Pr5 Li2 3_645 . 53.7(2)
Sn1 Pr5 Sn 3_655 3_645 108.02(14)
Sn2 Pr5 Sn 1_655 3_645 55.22(15)
Sn7 Pr5 Sn 3_655 3_645 135.93(13)
Sn3 Pr5 Sn 4 3_645 137.85(14)
Sn4 Pr5 Sn 4_556 3_645 49.26(13)
Sn2 Pr5 Sn . 3_645 101.56(15)
Sn5 Pr5 Sn 3_645 3_645 45.57(13)
Li2 Pr5 Sn . 3_645 94.3(2)
Sn1 Pr5 Li1 3_655 3_645 108.02(14)
Sn2 Pr5 Li1 1_655 3_645 55.22(15)
Sn7 Pr5 Li1 3_655 3_645 135.93(13)
Sn3 Pr5 Li1 4 3_645 137.85(14)
Sn4 Pr5 Li1 4_556 3_645 49.26(13)
Sn2 Pr5 Li1 . 3_645 101.56(15)
Sn5 Pr5 Li1 3_645 3_645 45.57(13)
Li2 Pr5 Li1 . 3_645 94.3(2)
Sn Pr5 Li1 3_645 3_645 0.0(4)
Sn1 Pr5 Li2 3_655 4 105.0(2)
Sn2 Pr5 Li2 1_655 4 51.4(2)
Sn7 Pr5 Li2 3_655 4 136.44(18)
Sn3 Pr5 Li2 4 4 50.94(19)
Sn4 Pr5 Li2 4_556 4 135.75(19)
Sn2 Pr5 Li2 . 4 104.6(2)
Sn5 Pr5 Li2 3_645 4 48.05(19)
Li2 Pr5 Li2 . 4 53.52(9)
Sn Pr5 Li2 3_645 4 86.9(2)
Li1 Pr5 Li2 3_645 4 86.9(2)
Sn1 Pr5 Pr4 3_655 4 52.614(14)
Sn2 Pr5 Pr4 1_655 4 50.551(17)
Sn7 Pr5 Pr4 3_655 4 99.064(18)
Sn3 Pr5 Pr4 4 4 52.967(17)
Sn4 Pr5 Pr4 4_556 4 125.288(19)
Sn2 Pr5 Pr4 . 4 142.718(17)
Sn5 Pr5 Pr4 3_645 4 92.125(17)
Li2 Pr5 Pr4 . 4 101.1(2)
Sn Pr5 Pr4 3_645 4 105.44(15)
Li1 Pr5 Pr4 3_645 4 105.44(15)
Li2 Pr5 Pr4 4 4 52.5(2)
Sn6 Sn1 Sn7 . 1_455 117.72(2)
Sn6 Sn1 Sn . 3_545 68.69(16)
Sn7 Sn1 Sn 1_455 3_545 63.26(17)
Sn6 Sn1 Li1 . 3_545 68.69(16)
Sn7 Sn1 Li1 1_455 3_545 63.26(17)
Sn Sn1 Li1 3_545 3_545 0.0(4)
Sn6 Sn1 Pr5 . 3_645 120.34(3)
Sn7 Sn1 Pr5 1_455 3_645 121.938(19)
Sn Sn1 Pr5 3_545 3_645 141.23(16)
Li1 Sn1 Pr5 3_545 3_645 141.23(16)
Sn6 Sn1 Sn7 . . 59.604(16)
Sn7 Sn1 Sn7 1_455 . 177.32(2)
Sn Sn1 Sn7 3_545 . 114.82(17)
Li1 Sn1 Sn7 3_545 . 114.82(17)
Pr5 Sn1 Sn7 3_645 . 60.742(17)
Sn6 Sn1 Pr4 . 2 131.89(2)
Sn7 Sn1 Pr4 1_455 2 64.385(18)
Sn Sn1 Pr4 3_545 2 126.64(17)
Li1 Sn1 Pr4 3_545 2 126.64(17)
Pr5 Sn1 Pr4 3_645 2 77.888(19)
Sn7 Sn1 Pr4 . 2 117.13(2)
Sn6 Sn1 Pr1 . 3_545 131.20(2)
Sn7 Sn1 Pr1 1_455 3_545 64.259(18)
Sn Sn1 Pr1 3_545 3_545 71.56(16)
Li1 Sn1 Pr1 3_545 3_545 71.56(16)
Pr5 Sn1 Pr1 3_645 3_545 77.480(19)
Sn7 Sn1 Pr1 . 3_545 117.29(2)
Pr4 Sn1 Pr1 2 3_545 94.62(2)
Sn6 Sn1 Pr3 . . 63.756(16)
Sn7 Sn1 Pr3 1_455 . 119.50(2)
Sn Sn1 Pr3 3_545 . 63.31(17)
Li1 Sn1 Pr3 3_545 . 63.31(17)
Pr5 Sn1 Pr3 3_645 . 86.210(18)
Sn7 Sn1 Pr3 . . 59.833(18)
Pr4 Sn1 Pr3 2 . 162.126(18)
Pr1 Sn1 Pr3 3_545 . 73.77(2)
Sn6 Sn1 Pr2 . . 63.480(16)
Sn7 Sn1 Pr2 1_455 . 118.88(2)
Sn Sn1 Pr2 3_545 . 124.87(16)
Li1 Sn1 Pr2 3_545 . 124.87(16)
Pr5 Sn1 Pr2 3_645 . 88.118(18)
Sn7 Sn1 Pr2 . . 60.346(18)
Pr4 Sn1 Pr2 2 . 74.16(2)
Pr1 Sn1 Pr2 3_545 . 163.452(17)
Pr3 Sn1 Pr2 . . 113.80(2)
Sn6 Sn1 Pr2 . 4_456 60.86(2)
Sn7 Sn1 Pr2 1_455 4_456 62.983(16)
Sn Sn1 Pr2 3_545 4_456 62.64(16)
Li1 Sn1 Pr2 3_545 4_456 62.64(16)
Pr5 Sn1 Pr2 3_645 4_456 156.13(2)
Sn7 Sn1 Pr2 . 4_456 114.619(19)
Pr4 Sn1 Pr2 2 4_456 85.20(2)
Pr1 Sn1 Pr2 3_545 4_456 121.03(2)
Pr3 Sn1 Pr2 . 4_456 112.35(2)
Pr2 Sn1 Pr2 . 4_456 70.984(16)
Sn5 Sn2 Li2 3_545 . 91.7(2)
Sn5 Sn2 Li2 3_545 4_455 57.1(2)
Li2 Sn2 Li2 . 4_455 65.46(10)
Sn5 Sn2 Sn 3_545 3_545 51.99(15)
Li2 Sn2 Sn . 3_545 125.6(3)
Li2 Sn2 Sn 4_455 3_545 107.8(3)
Sn5 Sn2 Li1 3_545 3_545 51.99(15)
Li2 Sn2 Li1 . 3_545 125.6(3)
Li2 Sn2 Li1 4_455 3_545 107.8(3)
Sn Sn2 Li1 3_545 3_545 0.0(4)
Sn5 Sn2 Pr4 3_545 4_455 119.90(2)
Li2 Sn2 Pr4 . 4_455 83.9(2)
Li2 Sn2 Pr4 4_455 4_455 67.1(2)
Sn Sn2 Pr4 3_545 4_455 146.43(16)
Li1 Sn2 Pr4 3_545 4_455 146.43(16)
Sn5 Sn2 Pr3 3_545 . 75.99(2)
Li2 Sn2 Pr3 . . 69.4(2)
Li2 Sn2 Pr3 4_455 . 111.3(2)
Sn Sn2 Pr3 3_545 . 63.72(16)
Li1 Sn2 Pr3 3_545 . 63.72(16)
Pr4 Sn2 Pr3 4_455 . 149.84(2)
Sn5 Sn2 Pr1 3_545 . 116.81(2)
Li2 Sn2 Pr1 . . 143.3(3)
Li2 Sn2 Pr1 4_455 . 149.2(3)
Sn Sn2 Pr1 3_545 . 67.54(15)
Li1 Sn2 Pr1 3_545 . 67.54(15)
Pr4 Sn2 Pr1 4_455 . 99.43(3)
Pr3 Sn2 Pr1 . . 94.23(2)
Sn5 Sn2 Pr5 3_545 1_455 65.35(2)
Li2 Sn2 Pr5 . 1_455 137.1(2)
Li2 Sn2 Pr5 4_455 1_455 71.7(3)
Sn Sn2 Pr5 3_545 1_455 68.98(16)
Li1 Sn2 Pr5 3_545 1_455 68.98(16)
Pr4 Sn2 Pr5 4_455 1_455 78.294(15)
Pr3 Sn2 Pr5 . 1_455 131.052(19)
Pr1 Sn2 Pr5 . 1_455 78.587(16)
Sn5 Sn2 Pr5 3_545 . 151.80(2)
Li2 Sn2 Pr5 . . 67.5(3)
Li2 Sn2 Pr5 4_455 . 123.2(3)
Sn Sn2 Pr5 3_545 . 125.04(16)
Li1 Sn2 Pr5 3_545 . 125.04(16)
Pr4 Sn2 Pr5 4_455 . 78.126(15)
Pr3 Sn2 Pr5 . . 78.84(2)
Pr1 Sn2 Pr5 . . 77.366(15)
Pr5 Sn2 Pr5 1_455 . 142.78(2)
Sn5 Sn3 Sn4 3_545 2_554 112.67(2)
Sn5 Sn3 Li2 3_545 . 92.7(3)
Sn4 Sn3 Li2 2_554 . 110.8(2)
Sn5 Sn3 Pr5 3_545 4_455 110.09(2)
Sn4 Sn3 Pr5 2_554 4_455 137.02(2)
Li2 Sn3 Pr5 . 4_455 70.8(2)
Sn5 Sn3 Pr4 3_545 1_455 65.16(2)
Sn4 Sn3 Pr4 2_554 1_455 117.41(2)
Li2 Sn3 Pr4 . 1_455 131.6(2)
Pr5 Sn3 Pr4 4_455 1_455 77.352(15)
Sn5 Sn3 Pr4 3_545 . 154.73(2)
Sn4 Sn3 Pr4 2_554 . 67.979(19)
Li2 Sn3 Pr4 . . 65.1(3)
Pr5 Sn3 Pr4 4_455 . 75.311(15)
Pr4 Sn3 Pr4 1_455 . 138.62(2)
Sn5 Sn3 Pr2 3_545 2_554 130.60(2)
Sn4 Sn3 Pr2 2_554 2_554 63.207(18)
Li2 Sn3 Pr2 . 2_554 136.2(2)
Pr5 Sn3 Pr2 4_455 2_554 85.837(14)
Pr4 Sn3 Pr2 1_455 2_554 74.125(15)
Pr4 Sn3 Pr2 . 2_554 73.456(15)
Sn5 Sn3 Pr3 3_545 . 74.35(2)
Sn4 Sn3 Pr3 2_554 . 61.14(2)
Li2 Sn3 Pr3 . . 67.0(2)
Pr5 Sn3 Pr3 4_455 . 137.69(2)
Pr4 Sn3 Pr3 1_455 . 134.874(19)
Pr4 Sn3 Pr3 . . 85.28(2)
Pr2 Sn3 Pr3 2_554 . 124.336(18)
Sn5 Sn3 Pr1 3_545 3_545 59.601(18)
Sn4 Sn3 Pr1 2_554 3_545 59.56(2)
Li2 Sn3 Pr1 . 3_545 134.6(2)
Pr5 Sn3 Pr1 4_455 3_545 148.99(2)
Pr4 Sn3 Pr1 1_455 3_545 71.85(2)
Pr4 Sn3 Pr1 . 3_545 127.530(19)
Pr2 Sn3 Pr1 2_554 3_545 82.447(16)
Pr3 Sn3 Pr1 . 3_545 70.99(2)
Sn Sn4 Li1 2_565 2_565 0.0(5)
Sn Sn4 Sn6 2_565 4_456 85.94(17)
Li1 Sn4 Sn6 2_565 4_456 85.94(17)
Sn Sn4 Sn3 2_565 2 114.14(17)
Li1 Sn4 Sn3 2_565 2 114.14(17)
Sn6 Sn4 Sn3 4_456 2 111.16(2)
Sn Sn4 Pr3 2_565 2 142.40(17)
Li1 Sn4 Pr3 2_565 2 142.40(17)
Sn6 Sn4 Pr3 4_456 2 130.70(2)
Sn3 Sn4 Pr3 2 2 65.274(18)
Sn Sn4 Pr1 2_565 4_556 69.90(18)
Li1 Sn4 Pr1 2_565 4_556 69.90(18)
Sn6 Sn4 Pr1 4_456 4_556 151.98(2)
Sn3 Sn4 Pr1 2 4_556 68.828(19)
Pr3 Sn4 Pr1 2 4_556 75.984(16)
Sn Sn4 Pr5 2_565 4_456 71.58(16)
Li1 Sn4 Pr5 2_565 4_456 71.58(16)
Sn6 Sn4 Pr5 4_456 4_456 109.93(2)
Sn3 Sn4 Pr5 2 4_456 138.81(2)
Pr3 Sn4 Pr5 2 4_456 85.691(14)
Pr1 Sn4 Pr5 4_556 4_456 76.446(15)
Sn Sn4 Pr2 2_565 . 64.91(16)
Li1 Sn4 Pr2 2_565 . 64.91(16)
Sn6 Sn4 Pr2 4_456 . 69.57(2)
Sn3 Sn4 Pr2 2 . 63.89(2)
Pr3 Sn4 Pr2 2 . 129.152(18)
Pr1 Sn4 Pr2 4_556 . 86.94(2)
Pr5 Sn4 Pr2 4_456 . 136.46(2)
Sn Sn4 Pr1 2_565 4_456 126.29(18)
Li1 Sn4 Pr1 2_565 4_456 126.29(18)
Sn6 Sn4 Pr1 4_456 4_456 66.19(2)
Sn3 Sn4 Pr1 2 4_456 118.47(2)
Pr3 Sn4 Pr1 2 4_456 73.459(16)
Pr1 Sn4 Pr1 4_556 4_456 140.07(2)
Pr5 Sn4 Pr1 4_456 4_456 76.221(15)
Pr2 Sn4 Pr1 . 4_456 132.578(19)
Sn Sn4 Pr4 2_565 2 130.57(16)
Li1 Sn4 Pr4 2_565 2 130.57(16)
Sn6 Sn4 Pr4 4_456 2 57.713(18)
Sn3 Sn4 Pr4 2 2 60.82(2)
Pr3 Sn4 Pr4 2 2 83.823(16)
Pr1 Sn4 Pr4 4_556 2 129.641(19)
Pr5 Sn4 Pr4 4_456 2 147.70(2)
Pr2 Sn4 Pr4 . 2 71.08(2)
Pr1 Sn4 Pr4 4_456 2 71.52(2)
Li1 Sn5 Li2 . 2_565 127.4(3)
Li1 Sn5 Sn3 . 3 116.2(2)
Li2 Sn5 Sn3 2_565 3 74.6(3)
Li1 Sn5 Sn2 . 3 67.85(18)
Li2 Sn5 Sn2 2_565 3 61.6(3)
Sn3 Sn5 Sn2 3 3 86.25(3)
Li1 Sn5 Li2 . 3_655 128.1(3)
Li2 Sn5 Li2 2_565 3_655 65.28(16)
Sn3 Sn5 Li2 3 3_655 115.6(2)
Sn2 Sn5 Li2 3 3_655 112.9(2)
Li1 Sn5 Pr3 . 3_655 74.7(2)
Li2 Sn5 Pr3 2_565 3_655 132.0(3)
Sn3 Sn5 Pr3 3 3_655 139.51(2)
Sn2 Sn5 Pr3 3 3_655 131.23(2)
Li2 Sn5 Pr3 3_655 3_655 68.4(2)
Li1 Sn5 Pr1 . . 77.17(17)
Li2 Sn5 Pr1 2_565 . 143.5(3)
Sn3 Sn5 Pr1 3 . 69.74(2)
Sn2 Sn5 Pr1 3 . 122.40(2)
Li2 Sn5 Pr1 3_655 . 124.7(2)
Pr3 Sn5 Pr1 3_655 . 75.846(17)
Li1 Sn5 Pr5 . 3_655 72.54(18)
Li2 Sn5 Pr5 2_565 3_655 71.2(3)
Sn3 Sn5 Pr5 3 3_655 140.64(2)
Sn2 Sn5 Pr5 3 3_655 60.56(2)
Li2 Sn5 Pr5 3_655 3_655 65.9(2)
Pr3 Sn5 Pr5 3_655 3_655 79.394(16)
Pr1 Sn5 Pr5 . 3_655 144.90(2)
Li1 Sn5 Pr4 . 3_655 149.94(17)
Li2 Sn5 Pr4 2_565 3_655 82.3(3)
Sn3 Sn5 Pr4 3 3_655 63.05(2)
Sn2 Sn5 Pr4 3 3_655 138.22(2)
Li2 Sn5 Pr4 3_655 3_655 63.5(2)
Pr3 Sn5 Pr4 3_655 3_655 88.081(19)
Pr1 Sn5 Pr4 . 3_655 74.77(2)
Pr5 Sn5 Pr4 3_655 3_655 129.00(2)
Sn4 Sn6 Sn1 4_556 . 150.63(2)
Sn4 Sn6 Sn7 4_556 . 96.83(3)
Sn1 Sn6 Sn7 . . 63.88(2)
Sn4 Sn6 Pr4 4_556 3_655 71.10(2)
Sn1 Sn6 Pr4 . 3_655 138.16(2)
Sn7 Sn6 Pr4 . 3_655 129.55(2)
Sn4 Sn6 Pr2 4_556 4_456 139.99(2)
Sn1 Sn6 Pr2 . 4_456 65.598(17)
Sn7 Sn6 Pr2 . 4_456 122.52(2)
Pr4 Sn6 Pr2 3_655 4_456 77.586(16)
Sn4 Sn6 Pr2 4_556 . 128.74(2)
Sn1 Sn6 Pr2 . . 63.491(18)
Sn7 Sn6 Pr2 . . 61.549(17)
Pr4 Sn6 Pr2 3_655 . 87.72(2)
Pr2 Sn6 Pr2 4_456 . 72.696(16)
Sn4 Sn6 Pr3 4_556 . 88.29(2)
Sn1 Sn6 Pr3 . . 63.292(18)
Sn7 Sn6 Pr3 . . 60.862(17)
Pr4 Sn6 Pr3 3_655 . 157.193(18)
Pr2 Sn6 Pr3 4_456 . 115.641(19)
Pr2 Sn6 Pr3 . . 113.46(2)
Sn4 Sn6 Pr1 4_556 . 62.86(2)
Sn1 Sn6 Pr1 . . 119.09(2)
Sn7 Sn6 Pr1 . . 143.44(2)
Pr4 Sn6 Pr1 3_655 . 75.04(2)
Pr2 Sn6 Pr1 4_456 . 85.674(19)
Pr2 Sn6 Pr1 . . 154.903(18)
Pr3 Sn6 Pr1 . . 87.07(2)
Sn4 Sn6 Pr2 4_556 4_556 60.68(2)
Sn1 Sn6 Pr2 . 4_556 118.045(19)
Sn7 Sn6 Pr2 . 4_556 59.789(17)
Pr4 Sn6 Pr2 3_655 4_556 72.419(15)
Pr2 Sn6 Pr2 4_456 4_556 131.21(2)
Pr2 Sn6 Pr2 . 4_556 68.588(14)
Pr3 Sn6 Pr2 . 4_556 106.433(18)
Pr1 Sn6 Pr2 . 4_556 121.091(17)
Sn1 Sn7 Sn6 1_655 . 126.16(2)
Sn1 Sn7 Sn 1_655 3_645 59.30(16)
Sn6 Sn7 Sn . 3_645 78.34(16)
Sn1 Sn7 Li1 1_655 3_645 59.30(16)
Sn6 Sn7 Li1 . 3_645 78.34(16)
Sn Sn7 Li1 3_645 3_645 0.0(4)
Sn1 Sn7 Sn1 1_655 . 177.32(2)
Sn6 Sn7 Sn1 . . 56.520(17)
Sn Sn7 Sn1 3_645 . 122.59(16)
Li1 Sn7 Sn1 3_645 . 122.59(16)
Sn1 Sn7 Pr5 1_655 3_645 118.83(2)
Sn6 Sn7 Pr5 . 3_645 115.00(3)
Sn Sn7 Pr5 3_645 3_645 141.67(15)
Li1 Sn7 Pr5 3_645 3_645 141.67(15)
Sn1 Sn7 Pr5 . 3_645 58.488(16)
Sn1 Sn7 Pr3 1_655 . 118.58(2)
Sn6 Sn7 Pr3 . . 63.614(16)
Sn Sn7 Pr3 3_645 . 67.22(16)
Li1 Sn7 Pr3 3_645 . 67.22(16)
Sn1 Sn7 Pr3 . . 62.023(18)
Pr5 Sn7 Pr3 3_645 . 86.215(17)
Sn1 Sn7 Pr2 1_655 . 118.93(2)
Sn6 Sn7 Pr2 . . 63.053(16)
Sn Sn7 Pr2 3_645 . 128.38(15)
Li1 Sn7 Pr2 3_645 . 128.38(15)
Sn1 Sn7 Pr2 . . 61.783(18)
Pr5 Sn7 Pr2 3_645 . 87.704(18)
Pr3 Sn7 Pr2 . . 116.98(2)
Sn1 Sn7 Pr2 1_655 4_556 64.068(17)
Sn6 Sn7 Pr2 . 4_556 67.39(2)
Sn Sn7 Pr2 3_645 4_556 61.88(15)
Li1 Sn7 Pr2 3_645 4_556 61.88(15)
Sn1 Sn7 Pr2 . 4_556 118.32(2)
Pr5 Sn7 Pr2 3_645 4_556 155.99(2)
Pr3 Sn7 Pr2 . 4_556 114.05(2)
Pr2 Sn7 Pr2 . 4_556 71.941(16)
Sn1 Sn7 Pr4 1_655 2_655 61.867(17)
Sn6 Sn7 Pr4 . 2_655 134.02(2)
Sn Sn7 Pr4 3_645 2_655 120.30(16)
Li1 Sn7 Pr4 3_645 2_655 120.30(16)
Sn1 Sn7 Pr4 . 2_655 116.58(2)
Pr5 Sn7 Pr4 3_645 2_655 77.565(19)
Pr3 Sn7 Pr4 . 2_655 160.134(17)
Pr2 Sn7 Pr4 . 2_655 74.18(2)
Pr2 Sn7 Pr4 4_556 2_655 84.55(2)
Sn1 Sn7 Pr1 1_655 3_645 62.650(17)
Sn6 Sn7 Pr1 . 3_645 132.94(2)
Sn Sn7 Pr1 3_645 3_645 69.56(15)
Li1 Sn7 Pr1 3_645 3_645 69.56(15)
Sn1 Sn7 Pr1 . 3_645 115.76(2)
Pr5 Sn7 Pr1 3_645 3_645 76.524(19)
Pr3 Sn7 Pr1 . 3_645 72.48(2)
Pr2 Sn7 Pr1 . 3_645 161.305(18)
Pr2 Sn7 Pr1 4_556 3_645 120.57(2)
Pr4 Sn7 Pr1 2_655 3_645 92.42(2)
Sn5 Li1 Sn4 . 2_564 117.7(3)
Sn5 Li1 Sn1 . 3 112.2(3)
Sn4 Li1 Sn1 2_564 3 127.1(3)
Sn5 Li1 Sn2 . 3 60.15(16)
Sn4 Li1 Sn2 2_564 3 99.5(2)
Sn1 Li1 Sn2 3 3 120.2(3)
Sn5 Li1 Sn7 . 3_655 101.8(3)
Sn4 Li1 Sn7 2_564 3_655 95.2(2)
Sn1 Li1 Sn7 3 3_655 57.44(14)
Sn2 Li1 Sn7 3 3_655 160.6(3)
Sn5 Li1 Pr2 . 2_564 162.9(3)
Sn4 Li1 Pr2 2_564 2_564 63.81(16)
Sn1 Li1 Pr2 3 2_564 63.35(15)
Sn2 Li1 Pr2 3 2_564 136.9(3)
Sn7 Li1 Pr2 3_655 2_564 61.55(15)
Sn5 Li1 Pr3 . 3 76.7(2)
Sn4 Li1 Pr3 2_564 3 145.0(3)
Sn1 Li1 Pr3 3 3 62.41(17)
Sn2 Li1 Pr3 3 3 58.19(15)
Sn7 Li1 Pr3 3_655 3 113.6(2)
Pr2 Li1 Pr3 2_564 3 112.2(2)
Sn5 Li1 Pr1 . 3 113.8(3)
Sn4 Li1 Pr1 2_564 3 60.05(15)
Sn1 Li1 Pr1 3 3 113.7(3)
Sn2 Li1 Pr1 3 3 56.23(14)
Sn7 Li1 Pr1 3_655 3 143.1(3)
Pr2 Li1 Pr1 2_564 3 82.18(18)
Pr3 Li1 Pr1 3 3 85.1(2)
Sn5 Li1 Pr3 . 3_655 58.15(16)
Sn4 Li1 Pr3 2_564 3_655 84.5(2)
Sn1 Li1 Pr3 3 3_655 108.6(2)
Sn2 Li1 Pr3 3 3_655 111.3(2)
Sn7 Li1 Pr3 3_655 3_655 57.63(15)
Pr2 Li1 Pr3 2_564 3_655 106.5(2)
Pr3 Li1 Pr3 3 3_655 127.0(2)
Pr1 Li1 Pr3 3 3_655 135.8(3)
Sn5 Li1 Pr5 . 3_655 61.89(16)
Sn4 Li1 Pr5 2_564 3_655 59.16(15)
Sn1 Li1 Pr5 3 3_655 173.7(3)
Sn2 Li1 Pr5 3 3_655 55.80(13)
Sn7 Li1 Pr5 3_655 3_655 124.3(3)
Pr2 Li1 Pr5 2_564 3_655 122.9(2)
Pr3 Li1 Pr5 3 3_655 112.9(2)
Pr1 Li1 Pr5 3 3_655 68.84(15)
Pr3 Li1 Pr5 3_655 3_655 70.48(16)
Sn5 Li1 Pr1 . . 57.88(15)
Sn4 Li1 Pr1 2_564 . 146.7(3)
Sn1 Li1 Pr1 3 . 57.60(14)
Sn2 Li1 Pr1 3 . 103.8(2)
Sn7 Li1 Pr1 3_655 . 57.75(14)
Pr2 Li1 Pr1 2_564 . 110.6(2)
Pr3 Li1 Pr1 3 . 68.31(16)
Pr1 Li1 Pr1 3 . 153.1(3)
Pr3 Li1 Pr1 3_655 . 64.99(14)
Pr5 Li1 Pr1 3_655 . 117.4(2)
Sn5 Li2 Sn2 2_564 . 100.5(4)
Sn5 Li2 Sn2 2_564 4 61.4(2)
Sn2 Li2 Sn2 . 4 161.8(5)
Sn5 Li2 Sn3 2_564 . 113.5(4)
Sn2 Li2 Sn3 . . 85.2(3)
Sn2 Li2 Sn3 4 . 102.5(4)
Sn5 Li2 Sn5 2_564 3_645 142.6(5)
Sn2 Li2 Sn5 . 3_645 100.6(3)
Sn2 Li2 Sn5 4 3_645 94.5(4)
Sn3 Li2 Sn5 . 3_645 98.7(3)
Sn5 Li2 Li2 2_564 4_455 61.1(4)
Sn2 Li2 Li2 . 4_455 57.6(4)
Sn2 Li2 Li2 4 4_455 109.6(6)
Sn3 Li2 Li2 . 4_455 68.4(4)
Sn5 Li2 Li2 3_645 4_455 154.4(6)
Sn5 Li2 Li2 2_564 4 89.1(5)
Sn2 Li2 Li2 . 4 126.2(6)
Sn2 Li2 Li2 4 4 57.0(4)
Sn3 Li2 Li2 . 4 138.4(6)
Sn5 Li2 Li2 3_645 4 53.6(3)
Li2 Li2 Li2 4_455 4 148.8(8)
Sn5 Li2 Pr4 2_564 . 116.5(4)
Sn2 Li2 Pr4 . . 137.7(4)
Sn2 Li2 Pr4 4 . 59.1(2)
Sn3 Li2 Pr4 . . 62.3(2)
Sn5 Li2 Pr4 3_645 . 62.0(2)
Li2 Li2 Pr4 4_455 . 123.3(6)
Li2 Li2 Pr4 4 . 76.6(4)
Sn5 Li2 Pr3 2_564 . 157.6(5)
Sn2 Li2 Pr3 . . 58.2(2)
Sn2 Li2 Pr3 4 . 139.9(4)
Sn3 Li2 Pr3 . . 61.5(2)
Sn5 Li2 Pr3 3_645 . 56.28(19)
Li2 Li2 Pr3 4_455 . 98.4(4)
Li2 Li2 Pr3 4 . 108.8(5)
Pr4 Li2 Pr3 . . 81.6(3)
Sn5 Li2 Pr5 2_564 . 105.1(4)
Sn2 Li2 Pr5 . . 61.3(2)
Sn2 Li2 Pr5 4 . 119.8(4)
Sn3 Li2 Pr5 . . 132.8(4)
Sn5 Li2 Pr5 3_645 . 60.3(2)
Li2 Li2 Pr5 4_455 . 111.4(6)
Li2 Li2 Pr5 4 . 65.1(4)
Pr4 Li2 Pr5 . . 121.9(4)
Pr3 Li2 Pr5 . . 72.3(2)
Sn5 Li2 Pr5 2_564 4_455 60.7(2)
Sn2 Li2 Pr5 . 4_455 116.9(4)
Sn2 Li2 Pr5 4 4_455 57.0(2)
Sn3 Li2 Pr5 . 4_455 58.3(2)
Sn5 Li2 Pr5 3_645 4_455 131.7(4)
Li2 Li2 Pr5 4_455 4_455 61.4(4)
Li2 Li2 Pr5 4 4_455 113.9(5)
Pr4 Li2 Pr5 . 4_455 69.8(2)
Pr3 Li2 Pr5 . 4_455 119.8(3)
Pr5 Li2 Pr5 . 4_455 165.7(4)

loop_
_geom_bond_atom_site_label_1
_geom_bond_atom_site_label_2
_geom_bond_site_symmetry_2
_geom_bond_distance
Pr1 Sn2 . 3.2039(8)
Pr1 Sn5 . 3.2681(9)
Pr1 Sn4 4_456 3.2865(11)
Pr1 Sn1 3 3.3483(8)
Pr1 Sn4 4_556 3.3540(11)
Pr1 Sn7 3_655 3.3956(8)
Pr1 Sn6 . 3.4484(8)
Pr1 Sn 3_545 3.562(9)
Pr1 Li1 3_545 3.562(9)
Pr1 Sn3 3 3.5547(10)
Pr1 Li1 . 3.762(8)
Pr1 Pr3 3_655 3.9513(10)
Pr2 Sn6 4_556 3.2576(10)
Pr2 Sn7 . 3.3135(9)
Pr2 Sn4 . 3.3441(8)
Pr2 Sn3 2 3.3639(11)
Pr2 Sn7 4_456 3.3646(8)
Pr2 Sn6 . 3.3595(9)
Pr2 Sn1 . 3.3598(9)
Pr2 Sn1 4_556 3.3965(9)
Pr2 Sn 2_565 3.375(8)
Pr2 Li1 2_565 3.375(8)
Pr2 Sn6 4_456 3.5941(11)
Pr2 Pr2 4_556 3.9227(8)
Pr3 Sn5 3_645 3.1594(9)
Pr3 Sn2 . 3.2073(8)
Pr3 Sn4 2_554 3.2518(10)
Pr3 Sn7 . 3.2868(9)
Pr3 Sn1 . 3.3574(9)
Pr3 Sn6 . 3.3710(9)
Pr3 Sn3 . 3.3726(9)
Pr3 Sn 3_545 3.384(9)
Pr3 Li1 3_545 3.384(9)
Pr3 Li2 . 3.532(11)
Pr3 Sn 3_645 3.588(9)
Pr3 Li1 3_645 3.588(9)
Pr4 Sn6 3_645 3.1759(9)
Pr4 Sn2 4 3.1986(8)
Pr4 Sn1 2_554 3.2962(8)
Pr4 Sn3 1_655 3.3245(11)
Pr4 Sn3 . 3.3474(11)
Pr4 Sn7 2_654 3.3704(8)
Pr4 Sn5 3_645 3.3844(9)
Pr4 Li2 . 3.432(13)
Pr4 Sn4 2_554 3.5543(9)
Pr4 Pr2 2_554 4.0135(10)
Pr4 Pr2 2_654 4.0311(10)
Pr4 Pr1 3_645 4.0404(11)
Pr5 Sn1 3_655 3.1545(9)
Pr5 Sn2 1_655 3.2262(10)
Pr5 Sn7 3_655 3.2281(9)
Pr5 Sn3 4 3.2917(11)
Pr5 Sn4 4_556 3.2952(10)
Pr5 Sn2 . 3.3594(10)
Pr5 Sn5 3_645 3.3670(10)
Pr5 Li2 . 3.538(13)
Pr5 Sn 3_645 3.641(8)
Pr5 Li1 3_645 3.641(8)
Pr5 Li2 4 3.654(12)
Pr5 Pr4 4 4.0561(9)
Sn1 Sn6 . 2.9997(9)
Sn1 Sn7 1_455 3.0142(10)
Sn1 Sn 3_545 3.075(8)
Sn1 Li1 3_545 3.075(8)
Sn1 Pr5 3_645 3.1545(9)
Sn1 Sn7 . 3.2290(11)
Sn1 Pr4 2 3.2962(8)
Sn1 Pr1 3_545 3.3484(8)
Sn1 Pr2 4_456 3.3965(9)
Sn2 Sn5 3_545 3.0005(9)
Sn2 Li2 . 2.986(13)
Sn2 Li2 4_455 3.007(12)
Sn2 Sn 3_545 3.204(8)
Sn2 Li1 3_545 3.204(8)
Sn2 Pr4 4_455 3.1986(8)
Sn2 Pr5 1_455 3.2262(10)
Sn3 Sn5 3_545 2.9303(9)
Sn3 Sn4 2_554 2.9881(8)
Sn3 Li2 . 3.005(13)
Sn3 Pr5 4_455 3.2917(11)
Sn3 Pr4 1_455 3.3245(11)
Sn3 Pr2 2_554 3.3639(11)
Sn3 Pr1 3_545 3.5547(10)
Sn4 Sn 2_565 2.908(9)
Sn4 Li1 2_565 2.908(9)
Sn4 Sn6 4_456 2.9270(9)
Sn4 Sn3 2 2.9880(8)
Sn4 Pr3 2 3.2518(10)
Sn4 Pr1 4_556 3.2865(11)
Sn4 Pr5 4_456 3.2951(10)
Sn4 Pr1 4_456 3.3540(11)
Sn4 Pr4 2 3.5543(10)
Sn5 Li1 . 2.726(8)
Sn5 Li2 2_565 2.870(12)
Sn5 Sn3 3 2.9302(9)
Sn5 Sn2 3 3.0005(9)
Sn5 Li2 3_655 3.124(13)
Sn5 Pr3 3_655 3.1594(9)
Sn5 Pr5 3_655 3.3670(10)
Sn5 Pr4 3_655 3.3844(9)
Sn6 Sn4 4_556 2.9271(9)
Sn6 Sn7 . 3.1020(9)
Sn6 Pr4 3_655 3.1759(9)
Sn6 Pr2 4_456 3.2576(10)
Sn6 Pr2 4_556 3.5941(11)
Sn7 Sn1 1_655 3.0142(10)
Sn7 Sn 3_645 3.194(9)
Sn7 Li1 3_645 3.194(9)
Sn7 Pr5 3_645 3.2281(9)
Sn7 Pr2 4_556 3.3645(8)
Sn7 Pr4 2_655 3.3705(8)
Sn7 Pr1 3_645 3.3957(8)
Li1 Sn4 2_564 2.908(9)
Li1 Sn1 3 3.075(8)
Li1 Sn2 3 3.204(8)
Li1 Sn7 3_655 3.194(8)
Li1 Pr2 2_564 3.375(8)
Li1 Pr3 3 3.385(9)
Li1 Pr1 3 3.562(8)
Li1 Pr3 3_655 3.588(9)
Li1 Pr5 3_655 3.641(8)
Li2 Sn5 2_564 2.870(12)
Li2 Sn2 4 3.007(12)
Li2 Sn5 3_645 3.124(13)
Li2 Pr5 4_455 3.654(12)
